data_1508389
loop_
_publ_author_name
'Tanaka, Yasuhiro'
'Ishikawa, Manabu'
'Watanabe, Naoko'
'Takahashi, Yukihiro'
'Naito, Toshio'
'Inabe, Tamotsu'

_publ_section_title
;
 Metallic one-dimensional conductors composed of axially ligated
 (phthalocyanato)CoIII with supramolecular cations of A(EtOH)4 (A = Na and
 K)
;
_journal_issue 3
_journal_name_full Crystals
_journal_page_first 946
_journal_page_last 957
_journal_paper_doi 10.3390/cryst2030946
_journal_volume 2
_journal_year 2012
_chemical_formula_moiety 'C76 H56 Co2 N20 Na O4 '
_chemical_formula_sum 'C76 H56 Co2 N20 Na O4'
_chemical_formula_weight 1454.27
_space_group_IT_number 86
_symmetry_cell_setting tetragonal
_symmetry_Int_Tables_number 86
_symmetry_space_group_name_Hall '-P 4bc'
_symmetry_space_group_name_H-M 'P 42/n :2'
_cell_angle_alpha 90.0000
_cell_angle_beta 90.0000
_cell_angle_gamma 90.0000
_cell_formula_units_Z 2
_cell_length_a 21.163(4)
_cell_length_b 21.163(4)
_cell_length_c 7.4140(13)
_cell_measurement_reflns_used 22734
_cell_measurement_temperature 273.1
_cell_measurement_theta_max 27.4
_cell_measurement_theta_min 3.0
_cell_volume 3320.5(11)
_computing_cell_refinement PROCESS-AUTO
_computing_data_collection PROCESS-AUTO
_computing_data_reduction CrystalStructure
_computing_publication_material 'CrystalStructure 3.8'
_computing_structure_refinement CRYSTALS
_computing_structure_solution SIR92
_diffrn_ambient_temperature 273.1
_diffrn_detector_area_resol_mean 10.00
_diffrn_measured_fraction_theta_full 0.999
_diffrn_measured_fraction_theta_max 0.999
_diffrn_measurement_device_type 'Rigaku RAXIS-RAPID'
_diffrn_measurement_method \w
_diffrn_radiation_type 'Mo K\a'
_diffrn_radiation_wavelength 0.71075
_diffrn_reflns_av_R_equivalents 0.140
_diffrn_reflns_limit_h_max 27
_diffrn_reflns_limit_h_min -27
_diffrn_reflns_limit_k_max 27
_diffrn_reflns_limit_k_min -27
_diffrn_reflns_limit_l_max 9
_diffrn_reflns_limit_l_min -8
_diffrn_reflns_number 28214
_diffrn_reflns_theta_full 27.48
_diffrn_reflns_theta_max 27.48
_exptl_absorpt_coefficient_mu 0.576
_exptl_absorpt_correction_T_max 0.891
_exptl_absorpt_correction_T_min 0.440
_exptl_absorpt_correction_type multi-scan
_exptl_absorpt_process_details
;
    Higashi, T. (1995). Program for Absorption Correction.
    Rigaku Corporation, Tokyo, Japan.
;
_exptl_crystal_colour 'dark purple'
_exptl_crystal_density_diffrn 1.433
_exptl_crystal_density_method 'not measured'
_exptl_crystal_description needle
_exptl_crystal_F_000 1498.00
_exptl_crystal_size_max 0.50
_exptl_crystal_size_mid 0.10
_exptl_crystal_size_min 0.10
_refine_diff_density_max 0.44
_refine_diff_density_min -0.74
_refine_ls_extinction_method none
_refine_ls_goodness_of_fit_ref 1.110
_refine_ls_hydrogen_treatment refall
_refine_ls_number_parameters 248
_refine_ls_number_reflns 1702
_refine_ls_R_factor_gt 0.0511
_refine_ls_shift/su_max 0.0000
_refine_ls_structure_factor_coef Fsqd
_refine_ls_weighting_details
;
    Chebychev polynomial with 3 parameters (Carruthers & Watkin, 1979)
    1794.1400    2496.9800    892.1740
;
_refine_ls_weighting_scheme calc
_refine_ls_wR_factor_ref 0.0939
_reflns_number_gt 1688
_reflns_number_total 3815
_reflns_threshold_expression F^2^>2.0\s(F^2^)
_cod_data_source_file C76H56Co2N20NaO4_P42_n_crystals-02-00946-s001_DC133.cif
_cod_data_source_block '_Na-salt_chateigner_1508389'
_cod_original_cell_volume 3320.7(11)
_cod_original_sg_symbol_H-M 'P 42/n'
_cod_original_formula_sum 'C76 H56 Co2 N20 Na O4 '
_cod_database_code 1508389

loop_
_symmetry_equiv_pos_site_id
_symmetry_equiv_pos_as_xyz
1 +X,+Y,+Z
2 -Y,1/2+X,1/2+Z
3 1/2-X,1/2-Y,+Z
4 1/2+Y,-X,1/2+Z
5 -X,-Y,-Z
6 +Y,1/2-X,1/2-Z
7 1/2+X,1/2+Y,-Z
8 1/2-Y,+X,1/2-Z

loop_
_atom_site_label
_atom_site_type_symbol
_atom_site_fract_x
_atom_site_fract_y
_atom_site_fract_z
_atom_site_U_iso_or_equiv
_atom_site_adp_type
_atom_site_occupancy
_atom_site_symmetry_multiplicity
_atom_site_calc_flag
_atom_site_refinement_flags
Co(1) Co 0.5000 0.0000 0.5000 0.0186(2) Uani 1.00 2 d S
Na(1) Na 0.2500 0.2500 0.2500 0.0629(13) Uani 1.00 4 d S
O(1) O 0.3319(2) 0.2003(2) 0.4008(7) 0.0710(16) Uani 1.00 1 d .
N(1) N 0.44105(17) 0.03725(17) 0.9093(5) 0.0219(10) Uani 1.00 1 d .
N(2) N 0.50935(17) 0.07092(16) 0.6631(5) 0.0199(9) Uani 1.00 1 d .
N(3) N 0.57325(17) 0.14123(16) 0.4823(6) 0.0229(9) Uani 1.00 1 d .
N(4) N 0.55231(17) 0.04273(16) 0.3255(5) 0.0181(9) Uani 1.00 1 d .
N(5) N 0.3834(2) 0.0743(2) 0.3725(5) 0.0295(12) Uani 1.00 1 d .
C(1) C 0.3825(2) -0.1161(2) 0.8147(6) 0.0211(12) Uani 1.00 1 d .
C(2) C 0.3462(2) -0.1679(2) 0.8602(6) 0.0257(12) Uani 1.00 1 d .
C(3) C 0.3158(2) -0.1659(2) 1.0272(7) 0.0286(13) Uani 1.00 1 d .
C(4) C 0.3207(2) -0.1141(2) 1.1421(6) 0.0270(13) Uani 1.00 1 d .
C(5) C 0.3557(2) -0.0611(2) 1.0939(6) 0.0240(12) Uani 1.00 1 d .
C(6) C 0.3869(2) -0.0642(2) 0.9283(6) 0.0224(11) Uani 1.00 1 d .
C(7) C 0.4282(2) -0.0185(2) 0.8392(6) 0.0189(11) Uani 1.00 1 d .
C(8) C 0.4783(2) 0.0782(2) 0.8256(7) 0.0209(12) Uani 1.00 1 d .
C(9) C 0.4894(2) 0.1411(2) 0.8969(6) 0.0233(12) Uani 1.00 1 d .
C(10) C 0.4669(2) 0.1713(2) 1.0504(6) 0.0281(13) Uani 1.00 1 d .
C(11) C 0.4837(2) 0.2345(2) 1.0729(7) 0.0308(13) Uani 1.00 1 d .
C(12) C 0.5219(2) 0.2653(2) 0.9436(7) 0.0328(14) Uani 1.00 1 d .
C(13) C 0.5446(2) 0.2345(2) 0.7919(6) 0.0265(12) Uani 1.00 1 d .
C(14) C 0.5273(2) 0.1722(2) 0.7704(6) 0.0222(11) Uani 1.00 1 d .
C(15) C 0.5391(2) 0.1265(2) 0.6263(6) 0.0209(11) Uani 1.00 1 d .
C(16) C 0.5790(2) 0.1015(2) 0.3439(6) 0.0219(12) Uani 1.00 1 d .
C(17) C 0.4267(2) 0.0438(2) 0.4110(6) 0.0229(12) Uani 1.00 1 d .
C(18) C 0.3707(5) 0.2899(4) 0.5667(18) 0.138(5) Uani 1.00 1 d .
C(19) C 0.3784(3) 0.2222(3) 0.5304(12) 0.077(2) Uani 1.00 1 d .
H(1) H 0.3420 -0.2030 0.7812 0.031 Uiso 1.00 1 c R
H(2) H 0.2912 -0.2011 1.0642 0.034 Uiso 1.00 1 c R
H(3) H 0.2996 -0.1149 1.2552 0.032 Uiso 1.00 1 c R
H(4) H 0.3584 -0.0249 1.1692 0.029 Uiso 1.00 1 c R
H(5) H 0.4414 0.1495 1.1354 0.034 Uiso 1.00 1 c R
H(6) H 0.4696 0.2568 1.1765 0.037 Uiso 1.00 1 c R
H(7) H 0.5320 0.3087 0.9608 0.039 Uiso 1.00 1 c R
H(8) H 0.5709 0.2553 0.7067 0.032 Uiso 1.00 1 c R
H(9) H 0.3275 0.3011 0.5518 0.166 Uiso 1.00 1 c R
H(10) H 0.3956 0.3125 0.4818 0.166 Uiso 1.00 1 c R
H(11) H 0.3839 0.3004 0.6854 0.166 Uiso 1.00 1 c R
H(12) H 0.3733 0.2005 0.6417 0.092 Uiso 1.00 1 c R
H(13) H 0.4194 0.2140 0.4837 0.092 Uiso 1.00 1 c R
H(14) H 0.3370 0.1461 0.3779 0.085 Uiso 1.00 1 c R

loop_
_atom_site_aniso_label
_atom_site_aniso_U_11
_atom_site_aniso_U_22
_atom_site_aniso_U_33
_atom_site_aniso_U_12
_atom_site_aniso_U_13
_atom_site_aniso_U_23
Co(1) 0.0194(5) 0.0160(4) 0.0204(3) -0.0013(3) 0.0019(4) -0.0014(4)
Na(1) 0.0530(19) 0.0530(19) 0.083(4) 0.0000 0.0000 0.0000
O(1) 0.066(3) 0.054(2) 0.094(3) 0.007(2) -0.015(3) -0.006(2)
N(1) 0.0195(19) 0.0214(19) 0.025(2) -0.0040(15) 0.0010(17) -0.0030(17)
N(2) 0.0191(19) 0.0167(18) 0.024(2) -0.0021(14) 0.0037(17) 0.0011(16)
N(3) 0.0220(18) 0.0202(17) 0.026(2) -0.0006(13) -0.0021(19) -0.001(2)
N(4) 0.0196(18) 0.0155(18) 0.019(2) -0.0010(14) 0.0039(16) -0.0043(16)
N(5) 0.027(2) 0.033(2) 0.029(2) -0.0003(18) 0.001(2) 0.003(2)
C(1) 0.019(2) 0.023(2) 0.022(2) 0.0006(17) -0.0012(19) 0.004(2)
C(2) 0.024(2) 0.022(2) 0.031(2) -0.0003(19) 0.006(2) -0.002(2)
C(3) 0.025(2) 0.023(2) 0.038(3) -0.0060(18) 0.008(2) 0.004(2)
C(4) 0.027(2) 0.032(2) 0.023(2) -0.003(2) 0.007(2) 0.001(2)
C(5) 0.024(2) 0.024(2) 0.024(2) -0.0017(19) -0.000(2) -0.002(2)
C(6) 0.023(2) 0.023(2) 0.021(2) 0.0009(19) 0.002(2) 0.001(2)
C(7) 0.015(2) 0.021(2) 0.021(2) 0.0024(17) 0.001(2) -0.001(2)
C(8) 0.017(2) 0.020(2) 0.026(2) 0.0004(18) -0.002(2) -0.001(2)
C(9) 0.026(2) 0.021(2) 0.023(2) 0.0012(18) -0.002(2) -0.001(2)
C(10) 0.030(2) 0.027(2) 0.027(2) -0.004(2) 0.006(2) -0.006(2)
C(11) 0.038(2) 0.026(2) 0.028(2) -0.002(2) 0.004(2) -0.010(2)
C(12) 0.041(2) 0.023(2) 0.034(3) -0.005(2) 0.002(2) -0.007(2)
C(13) 0.031(2) 0.021(2) 0.028(2) -0.004(2) 0.005(2) -0.004(2)
C(14) 0.023(2) 0.021(2) 0.022(2) 0.0015(18) -0.001(2) 0.001(2)
C(15) 0.016(2) 0.027(2) 0.020(2) -0.0003(18) 0.0012(19) 0.000(2)
C(16) 0.021(2) 0.022(2) 0.022(2) 0.0025(18) 0.002(2) -0.004(2)
C(17) 0.026(2) 0.018(2) 0.025(2) -0.0059(19) 0.003(2) -0.001(2)
C(18) 0.145(10) 0.072(6) 0.199(14) 0.005(6) -0.053(9) -0.045(7)
C(19) 0.077(5) 0.068(4) 0.085(6) -0.012(4) -0.012(5) 0.005(4)

loop_
_atom_type_symbol
_atom_type_description
_atom_type_scat_dispersion_real
_atom_type_scat_dispersion_imag
_atom_type_scat_source
C C 0.003 0.002
;
International Tables for Crystallography
(1992, Vol. C, Tables 4.2.6.8 and 6.1.1.4)
;
H H 0.000 0.000
;
International Tables for Crystallography
(1992, Vol. C, Table 6.1.1.4)
;
N N 0.006 0.003
;
International Tables for Crystallography
(1992, Vol. C, Tables 4.2.6.8 and 6.1.1.4)
;
O O 0.011 0.006
;
International Tables for Crystallography
(1992, Vol. C, Tables 4.2.6.8 and 6.1.1.4)
;
Co Co 0.349 0.972
;
International Tables for Crystallography
(1992, Vol. C, Tables 4.2.6.8 and 6.1.1.4)
;
Na Na 0.036 0.025
;
International Tables for Crystallography
(1992, Vol. C, Tables 4.2.6.8 and 6.1.1.4)
;

loop_
_geom_angle_atom_site_label_1
_geom_angle_atom_site_label_2
_geom_angle_atom_site_label_3
_geom_angle
_geom_angle_publ_flag
_geom_angle_site_symmetry_1
_geom_angle_site_symmetry_3
N(2) Co(1) N(2) 180.0(2) yes . 5_656
N(2) Co(1) N(4) 89.81(15) yes . .
N(2) Co(1) N(4) 90.19(15) yes . 5_656
N(2) Co(1) C(17) 85.58(17) yes . .
N(2) Co(1) C(17) 94.42(17) yes . 5_656
N(2) Co(1) N(4) 90.19(15) yes 5_656 .
N(2) Co(1) N(4) 89.81(15) yes 5_656 5_656
N(2) Co(1) C(17) 94.42(17) yes 5_656 .
N(2) Co(1) C(17) 85.58(17) yes 5_656 5_656
N(4) Co(1) N(4) 180.0(2) yes . 5_656
N(4) Co(1) C(17) 90.38(17) yes . .
N(4) Co(1) C(17) 89.62(17) yes . 5_656
N(4) Co(1) C(17) 89.62(17) yes 5_656 .
N(4) Co(1) C(17) 90.38(17) yes 5_656 5_656
C(17) Co(1) C(17) 180.0(2) yes . 5_656
O(1) Na(1) O(1) 122.24(19) yes . 3_555
O(1) Na(1) O(1) 103.49(17) yes . 6_555
O(1) Na(1) O(1) 103.49(17) yes . 8_555
O(1) Na(1) O(1) 103.49(17) yes 3_555 6_555
O(1) Na(1) O(1) 103.49(17) yes 3_555 8_555
O(1) Na(1) O(1) 122.24(19) yes 6_555 8_555
Na(1) O(1) C(19) 133.1(4) yes . .
C(7) N(1) C(8) 121.5(4) yes . .
Co(1) N(2) C(8) 125.6(2) yes . .
Co(1) N(2) C(15) 126.2(3) yes . .
C(8) N(2) C(15) 107.4(3) yes . .
C(15) N(3) C(16) 121.4(3) yes . .
Co(1) N(4) C(7) 126.0(2) yes . 5_656
Co(1) N(4) C(16) 126.5(3) yes . .
C(7) N(4) C(16) 107.5(3) yes 5_656 .
C(2) C(1) C(6) 121.1(4) yes . .
C(2) C(1) C(16) 132.3(4) yes . 5_656
C(6) C(1) C(16) 106.5(3) yes . 5_656
C(1) C(2) C(3) 116.7(4) yes . .
C(2) C(3) C(4) 122.1(4) yes . .
C(3) C(4) C(5) 121.1(4) yes . .
C(4) C(5) C(6) 116.2(4) yes . .
C(1) C(6) C(5) 122.7(4) yes . .
C(1) C(6) C(7) 106.8(4) yes . .
C(5) C(6) C(7) 130.5(4) yes . .
N(1) C(7) N(4) 128.1(4) yes . 5_656
N(1) C(7) C(6) 122.5(4) yes . .
N(4) C(7) C(6) 109.3(3) yes 5_656 .
N(1) C(8) N(2) 128.2(4) yes . .
N(1) C(8) C(9) 121.6(4) yes . .
N(2) C(8) C(9) 110.1(3) yes . .
C(8) C(9) C(10) 131.7(4) yes . .
C(8) C(9) C(14) 106.2(4) yes . .
C(10) C(9) C(14) 121.9(4) yes . .
C(9) C(10) C(11) 116.9(4) yes . .
C(10) C(11) C(12) 120.5(4) yes . .
C(11) C(12) C(13) 122.1(4) yes . .
C(12) C(13) C(14) 116.9(4) yes . .
C(9) C(14) C(13) 121.7(4) yes . .
C(9) C(14) C(15) 106.1(3) yes . .
C(13) C(14) C(15) 132.2(4) yes . .
N(2) C(15) N(3) 128.1(4) yes . .
N(2) C(15) C(14) 110.2(3) yes . .
N(3) C(15) C(14) 121.7(3) yes . .
N(3) C(16) N(4) 127.6(4) yes . .
N(3) C(16) C(1) 122.5(4) yes . 5_656
N(4) C(16) C(1) 109.9(4) yes . 5_656
Co(1) C(17) N(5) 172.9(4) yes . .
O(1) C(19) C(18) 110.9(7) yes . .
Na(1) O(1) H(14) 116.5 no . .
C(19) O(1) H(14) 110.3 no . .
C(1) C(2) H(1) 121.5 no . .
C(3) C(2) H(1) 121.8 no . .
C(2) C(3) H(2) 119.0 no . .
C(4) C(3) H(2) 118.9 no . .
C(3) C(4) H(3) 119.3 no . .
C(5) C(4) H(3) 119.5 no . .
C(4) C(5) H(4) 122.1 no . .
C(6) C(5) H(4) 121.7 no . .
C(9) C(10) H(5) 121.0 no . .
C(11) C(10) H(5) 122.1 no . .
C(10) C(11) H(6) 119.7 no . .
C(12) C(11) H(6) 119.8 no . .
C(11) C(12) H(7) 118.9 no . .
C(13) C(12) H(7) 119.0 no . .
C(12) C(13) H(8) 121.6 no . .
C(14) C(13) H(8) 121.5 no . .
C(19) C(18) H(9) 109.1 no . .
C(19) C(18) H(10) 107.9 no . .
C(19) C(18) H(11) 111.4 no . .
H(9) C(18) H(10) 109.5 no . .
H(9) C(18) H(11) 109.5 no . .
H(10) C(18) H(11) 109.5 no . .
O(1) C(19) H(12) 110.2 no . .
O(1) C(19) H(13) 108.6 no . .
C(18) C(19) H(12) 107.4 no . .
C(18) C(19) H(13) 110.2 no . .
H(12) C(19) H(13) 109.5 no . .

loop_
_geom_bond_atom_site_label_1
_geom_bond_atom_site_label_2
_geom_bond_distance
_geom_bond_publ_flag
_geom_bond_site_symmetry_2
Co(1) N(2) 1.937(3) yes .
Co(1) N(2) 1.937(3) yes 5_656
Co(1) N(4) 1.928(3) yes .
Co(1) N(4) 1.928(3) yes 5_656
Co(1) C(17) 1.924(4) yes .
Co(1) C(17) 1.924(4) yes 5_656
Na(1) O(1) 2.315(5) yes .
Na(1) O(1) 2.315(5) yes 3_555
Na(1) O(1) 2.315(4) yes 6_555
Na(1) O(1) 2.315(4) yes 8_555
O(1) C(19) 1.451(10) yes .
N(1) C(7) 1.317(5) yes .
N(1) C(8) 1.325(5) yes .
N(2) C(8) 1.381(6) yes .
N(2) C(15) 1.362(5) yes .
N(3) C(15) 1.326(6) yes .
N(3) C(16) 1.333(6) yes .
N(4) C(7) 1.388(6) yes 5_656
N(4) C(16) 1.373(5) yes .
N(5) C(17) 1.157(6) yes .
C(1) C(2) 1.381(6) yes .
C(1) C(6) 1.386(6) yes .
C(1) C(16) 1.462(6) yes 5_656
C(2) C(3) 1.396(7) yes .
C(3) C(4) 1.393(7) yes .
C(4) C(5) 1.389(6) yes .
C(5) C(6) 1.395(6) yes .
C(6) C(7) 1.462(6) yes .
C(8) C(9) 1.451(6) yes .
C(9) C(10) 1.389(6) yes .
C(9) C(14) 1.399(6) yes .
C(10) C(11) 1.394(6) yes .
C(11) C(12) 1.414(7) yes .
C(12) C(13) 1.386(7) yes .
C(13) C(14) 1.379(6) yes .
C(14) C(15) 1.463(6) yes .
C(18) C(19) 1.468(12) yes .
O(1) H(14) 1.165 no .
C(2) H(1) 0.950 no .
C(3) H(2) 0.950 no .
C(4) H(3) 0.950 no .
C(5) H(4) 0.950 no .
C(10) H(5) 0.950 no .
C(11) H(6) 0.950 no .
C(12) H(7) 0.950 no .
C(13) H(8) 0.950 no .
C(18) H(9) 0.950 no .
C(18) H(10) 0.950 no .
C(18) H(11) 0.950 no .
C(19) H(12) 0.950 no .
C(19) H(13) 0.950 no .

loop_
_geom_torsion_atom_site_label_1
_geom_torsion_atom_site_label_2
_geom_torsion_atom_site_label_3
_geom_torsion_atom_site_label_4
_geom_torsion
_geom_torsion_site_symmetry_1
_geom_torsion_site_symmetry_3
_geom_torsion_site_symmetry_4
N(2) Co(1) N(4) C(16) -0.9(3) . . .
N(2) Co(1) N(4) C(7) 176.4(3) . . 5_656
N(4) Co(1) N(2) C(8) 173.8(3) . . .
N(4) Co(1) N(2) C(15) 5.1(3) . . .
N(2) Co(1) N(4) C(16) -179.1(3) . 5_656 5_656
N(2) Co(1) N(4) C(7) 3.6(3) . 5_656 .
N(4) Co(1) N(2) C(8) -6.2(3) 5_656 . .
N(4) Co(1) N(2) C(15) -174.9(3) 5_656 . .
N(2) Co(1) C(17) N(5) -10(3) . . .
C(17) Co(1) N(2) C(8) 83.4(3) . . .
C(17) Co(1) N(2) C(15) -85.3(3) . . .
N(2) Co(1) C(17) N(5) -170(3) . 5_656 5_656
C(17) Co(1) N(2) C(8) -96.6(3) 5_656 . .
C(17) Co(1) N(2) C(15) 94.7(3) 5_656 . .
N(2) Co(1) N(4) C(16) 179.1(3) 5_656 . .
N(2) Co(1) N(4) C(7) -3.6(3) 5_656 . 5_656
N(4) Co(1) N(2) C(8) 6.2(3) . 5_656 5_656
N(4) Co(1) N(2) C(15) 174.9(3) . 5_656 5_656
N(2) Co(1) N(4) C(16) 0.9(3) 5_656 5_656 5_656
N(2) Co(1) N(4) C(7) -176.4(3) 5_656 5_656 .
N(4) Co(1) N(2) C(8) -173.8(3) 5_656 5_656 5_656
N(4) Co(1) N(2) C(15) -5.1(3) 5_656 5_656 5_656
N(2) Co(1) C(17) N(5) 170(3) 5_656 . .
C(17) Co(1) N(2) C(8) 96.6(3) . 5_656 5_656
C(17) Co(1) N(2) C(15) -94.7(3) . 5_656 5_656
N(2) Co(1) C(17) N(5) 10(3) 5_656 5_656 5_656
C(17) Co(1) N(2) C(8) -83.4(3) 5_656 5_656 5_656
C(17) Co(1) N(2) C(15) 85.3(3) 5_656 5_656 5_656
N(4) Co(1) C(17) N(5) -100(3) . . .
C(17) Co(1) N(4) C(16) 84.7(3) . . .
C(17) Co(1) N(4) C(7) -98.0(3) . . 5_656
N(4) Co(1) C(17) N(5) -80(3) . 5_656 5_656
C(17) Co(1) N(4) C(16) -95.3(3) 5_656 . .
C(17) Co(1) N(4) C(7) 82.0(3) 5_656 . 5_656
N(4) Co(1) C(17) N(5) 80(3) 5_656 . .
C(17) Co(1) N(4) C(16) 95.3(3) . 5_656 5_656
C(17) Co(1) N(4) C(7) -82.0(3) . 5_656 .
N(4) Co(1) C(17) N(5) 100(3) 5_656 5_656 5_656
C(17) Co(1) N(4) C(16) -84.7(3) 5_656 5_656 5_656
C(17) Co(1) N(4) C(7) 98.0(3) 5_656 5_656 .
O(1) Na(1) O(1) C(19) -58.7(6) . 3_555 3_555
O(1) Na(1) O(1) C(19) -58.7(6) 3_555 . .
O(1) Na(1) O(1) C(19) -57.1(6) . 6_555 6_555
O(1) Na(1) O(1) C(19) -174.4(6) 6_555 . .
O(1) Na(1) O(1) C(19) 174.4(6) . 8_555 8_555
O(1) Na(1) O(1) C(19) 57.1(6) 8_555 . .
O(1) Na(1) O(1) C(19) 174.4(6) 3_555 6_555 6_555
O(1) Na(1) O(1) C(19) 57.1(6) 6_555 3_555 3_555
O(1) Na(1) O(1) C(19) -57.1(6) 3_555 8_555 8_555
O(1) Na(1) O(1) C(19) -174.4(6) 8_555 3_555 3_555
O(1) Na(1) O(1) C(19) 58.7(6) 6_555 8_555 8_555
O(1) Na(1) O(1) C(19) 58.7(6) 8_555 6_555 6_555
Na(1) O(1) C(19) C(18) -1.2(10) . . .
C(7) N(1) C(8) N(2) -1.1(7) . . .
C(7) N(1) C(8) C(9) 176.1(4) . . .
C(8) N(1) C(7) C(6) -179.5(4) . . .
C(8) N(1) C(7) N(4) -2.1(7) . . 5_656
Co(1) N(2) C(8) N(1) 6.3(6) . . .
Co(1) N(2) C(8) C(9) -171.1(3) . . .
Co(1) N(2) C(15) N(3) -7.9(6) . . .
Co(1) N(2) C(15) C(14) 170.4(2) . . .
C(8) N(2) C(15) N(3) -178.3(4) . . .
C(8) N(2) C(15) C(14) 0.1(3) . . .
C(15) N(2) C(8) N(1) 176.7(4) . . .
C(15) N(2) C(8) C(9) -0.7(5) . . .
C(15) N(3) C(16) N(4) 0.7(7) . . .
C(15) N(3) C(16) C(1) -178.7(4) . . 5_656
C(16) N(3) C(15) N(2) 4.4(7) . . .
C(16) N(3) C(15) C(14) -173.7(4) . . .
Co(1) N(4) C(7) N(1) 0.2(6) . 5_656 5_656
Co(1) N(4) C(7) C(6) -177.5(2) . 5_656 5_656
Co(1) N(4) C(16) N(3) -1.7(6) . . .
Co(1) N(4) C(16) C(1) 177.7(2) . . 5_656
C(7) N(4) C(16) N(3) -179.4(4) 5_656 . .
C(7) N(4) C(16) C(1) -0.0(4) 5_656 . 5_656
C(16) N(4) C(7) N(1) 177.9(4) . 5_656 5_656
C(16) N(4) C(7) C(6) 0.3(4) . 5_656 5_656
C(2) C(1) C(6) C(5) 0.5(7) . . .
C(2) C(1) C(6) C(7) -179.6(4) . . .
C(6) C(1) C(2) C(3) -1.7(6) . . .
C(2) C(1) C(16) N(3) -0.2(6) . 5_656 5_656
C(2) C(1) C(16) N(4) 179.3(4) . 5_656 5_656
C(16) C(1) C(2) C(3) 179.4(4) 5_656 . .
C(6) C(1) C(16) N(3) -179.2(4) . 5_656 5_656
C(6) C(1) C(16) N(4) 0.2(5) . 5_656 5_656
C(16) C(1) C(6) C(5) 179.7(4) 5_656 . .
C(16) C(1) C(6) C(7) -0.4(5) 5_656 . .
C(1) C(2) C(3) C(4) 1.0(6) . . .
C(2) C(3) C(4) C(5) 0.9(7) . . .
C(3) C(4) C(5) C(6) -2.1(6) . . .
C(4) C(5) C(6) C(1) 1.4(6) . . .
C(4) C(5) C(6) C(7) -178.5(4) . . .
C(1) C(6) C(7) N(1) 178.2(4) . . .
C(1) C(6) C(7) N(4) 0.4(5) . . 5_656
C(5) C(6) C(7) N(1) -1.8(7) . . .
C(5) C(6) C(7) N(4) -179.6(4) . . 5_656
N(1) C(8) C(9) C(10) -0.2(6) . . .
N(1) C(8) C(9) C(14) -176.6(4) . . .
N(2) C(8) C(9) C(10) 177.4(4) . . .
N(2) C(8) C(9) C(14) 1.1(5) . . .
C(8) C(9) C(10) C(11) -175.5(4) . . .
C(8) C(9) C(14) C(13) 177.0(4) . . .
C(8) C(9) C(14) C(15) -1.0(4) . . .
C(10) C(9) C(14) C(13) 0.2(6) . . .
C(10) C(9) C(14) C(15) -177.7(4) . . .
C(14) C(9) C(10) C(11) 0.3(6) . . .
C(9) C(10) C(11) C(12) -0.1(6) . . .
C(10) C(11) C(12) C(13) -0.7(8) . . .
C(11) C(12) C(13) C(14) 1.2(7) . . .
C(12) C(13) C(14) C(9) -0.9(7) . . .
C(12) C(13) C(14) C(15) 176.4(4) . . .
C(9) C(14) C(15) N(2) 0.6(5) . . .
C(9) C(14) C(15) N(3) 179.1(4) . . .
C(13) C(14) C(15) N(2) -177.0(4) . . .
C(13) C(14) C(15) N(3) 1.4(7) . . .
